data_4101589
loop_
_publ_author_name
'Gao, Shuanhu'
'Wang, Oiaoling'
'Chen, Chuo'

_publ_section_title
;
 Synthesis and Structure Revision of Nakiterpiosin
;
_journal_issue 4
_journal_name_full 'JOURNAL OF THE AMERICAN CHEMICAL SOCIETY'
_journal_page_first 1410
_journal_paper_doi 10.1021/ja808110d
_journal_volume 131
_journal_year 2009
_chemical_absolute_configuration ad
_chemical_formula_moiety 'C14 H19 Br O4'
_chemical_formula_sum 'C14 H19 Br O4'
_chemical_formula_weight 331.20
_chemical_name_systematic
;
 ?
;
_space_group_IT_number 4
_symmetry_cell_setting monoclinic
_symmetry_space_group_name_Hall 'P 2yb'
_symmetry_space_group_name_H-M 'P 1 21 1'
_atom_sites_solution_hydrogens geom
_atom_sites_solution_primary direct
_atom_sites_solution_secondary difmap
_audit_creation_method SHELXL-97
_cell_angle_alpha 90.00
_cell_angle_beta 104.730(3)
_cell_angle_gamma 90.00
_cell_formula_units_Z 2
_cell_length_a 7.2459(4)
_cell_length_b 8.6833(4)
_cell_length_c 11.2308(5)
_cell_measurement_reflns_used 2437
_cell_measurement_temperature 153(2)
_cell_measurement_theta_max 32.5
_cell_measurement_theta_min 1.0
_cell_volume 683.40(6)
_computing_cell_refinement 'Collect software, Nonius B.V. 1998'
_computing_data_collection 'Collect software, Nonius B.V. 1998'
_computing_data_reduction
;
DENZO and Scalepack (Otwinoski and Minor, 1997)
;
_computing_molecular_graphics 'XP SHELXTL/PC, Siemens Analytical'
_computing_structure_refinement 'XL SHELXTL/PC, Siemens Analytical'
_computing_structure_solution
;

SIR97 - Altomare A., Burla M.C., Camalli M., Cascarano G.L., Giacovazzo C., 
Guagliardi A., Moliterni A.G.G., Polidori G.,Spagna R.
;
_diffrn_ambient_temperature 153(2)
_diffrn_measured_fraction_theta_full 0.993
_diffrn_measured_fraction_theta_max 0.993
_diffrn_measurement_device_type 'Nonius Kappa CCD'
_diffrn_measurement_method \w-scans
_diffrn_radiation_monochromator graphite
_diffrn_radiation_source 'fine-focus sealed tube'
_diffrn_radiation_type MoK\a
_diffrn_radiation_wavelength 0.71070
_diffrn_reflns_av_R_equivalents 0.0366
_diffrn_reflns_av_sigmaI/netI 0.0440
_diffrn_reflns_limit_h_max 10
_diffrn_reflns_limit_h_min -10
_diffrn_reflns_limit_k_max 13
_diffrn_reflns_limit_k_min -11
_diffrn_reflns_limit_l_max 16
_diffrn_reflns_limit_l_min -16
_diffrn_reflns_number 11272
_diffrn_reflns_theta_full 32.47
_diffrn_reflns_theta_max 32.47
_diffrn_reflns_theta_min 1.87
_exptl_absorpt_coefficient_mu 3.015
_exptl_absorpt_correction_T_max 0.828
_exptl_absorpt_correction_T_min 0.579
_exptl_absorpt_correction_type analytical
_exptl_absorpt_process_details
;
 N.W. Alcock (1970). Cryst. Computing, p271
;
_exptl_crystal_colour colorless
_exptl_crystal_density_diffrn 1.610
_exptl_crystal_density_method 'not measured'
_exptl_crystal_description prisms
_exptl_crystal_F_000 340
_exptl_crystal_size_max 0.24
_exptl_crystal_size_mid 0.14
_exptl_crystal_size_min 0.06
_refine_diff_density_max 0.345
_refine_diff_density_min -0.425
_refine_diff_density_rms 0.084
_refine_ls_abs_structure_details 'Flack H D (1983), Acta Cryst. A39, 876-881'
_refine_ls_abs_structure_Flack -0.015(6)
_refine_ls_extinction_coef 0.0167(16)
_refine_ls_extinction_expression Fc^*^=kFc[1+0.001xFc^2^\l^3^/sin(2\q)]^-1/4^
_refine_ls_extinction_method SHELXL
_refine_ls_goodness_of_fit_ref 1.048
_refine_ls_hydrogen_treatment refal
_refine_ls_matrix_type full
_refine_ls_number_parameters 249
_refine_ls_number_reflns 4235
_refine_ls_number_restraints 1
_refine_ls_restrained_S_all 1.048
_refine_ls_R_factor_all 0.0388
_refine_ls_R_factor_gt 0.0286
_refine_ls_shift/su_max 0.001
_refine_ls_shift/su_mean 0.000
_refine_ls_structure_factor_coef Fsqd
_refine_ls_weighting_details 'calc w=1/[\s^2^(Fo^2^)+(0.0222P)^2^+0.0475P] where P=(Fo^2^+2Fc^2^)/3'
_refine_ls_weighting_scheme calc
_refine_ls_wR_factor_gt 0.0577
_refine_ls_wR_factor_ref 0.0616
_reflns_number_gt 3629
_reflns_number_total 4235
_reflns_threshold_expression >2sigma(I)
_cod_data_source_file reformated.cif
_cod_data_source_block s1-xtal3
_cod_depositor_comments
;
The following automatic conversions were performed:
'_symmetry_cell_setting' value 'Monoclinic' changed to 'monoclinic'
according to '/home/saulius/struct/CIF-dictionaries/cif_core.dic'
dictionary named 'cif_core.dic' version 2.4.1 from
2010-06-29.

'_exptl_absorpt_correction_type' value 'Analytical' changed
to 'analytical' according to
'/home/saulius/struct/CIF-dictionaries/cif_core.dic' dictionary named
'cif_core.dic' version 2.4.1 from 2010-06-29.

Automatic conversion script
Id: cif_fix_enum 1527 2010-12-29 10:47:43Z saulius 
;
_cod_original_sg_symbol_H-M P21
_cod_database_code 4101589

loop_
_symmetry_equiv_pos_as_xyz
'x, y, z'
'-x, y+1/2, -z'

loop_
_atom_site_label
_atom_site_type_symbol
_atom_site_fract_x
_atom_site_fract_y
_atom_site_fract_z
_atom_site_U_iso_or_equiv
_atom_site_adp_type
_atom_site_occupancy
_atom_site_symmetry_multiplicity
_atom_site_calc_flag
_atom_site_refinement_flags
_atom_site_disorder_assembly
_atom_site_disorder_group
Br1 Br 0.23610(2) -0.24244(3) 0.228642(17) 0.03134(7) Uani 1 1 d . . .
O1 O 0.15225(17) 0.22973(14) 0.21925(13) 0.0239(3) Uani 1 1 d . . .
O2 O 0.2676(2) 0.29611(16) 0.48281(15) 0.0360(4) Uani 1 1 d . . .
O3 O 0.2184(2) 0.03845(17) 0.44122(15) 0.0335(4) Uani 1 1 d . . .
O4 O 0.3758(3) 0.1938(2) -0.04731(16) 0.0491(5) Uani 1 1 d . . .
C1 C 0.1149(3) -0.0400(2) 0.18551(19) 0.0220(4) Uani 1 1 d . . .
C2 C 0.0322(3) -0.0299(3) 0.0472(2) 0.0297(4) Uani 1 1 d . . .
C3 C 0.1897(3) -0.0236(3) -0.0216(2) 0.0313(5) Uani 1 1 d . . .
C4 C 0.3262(3) 0.1079(3) 0.0230(2) 0.0292(4) Uani 1 1 d . . .
C5 C 0.4118(3) 0.1236(2) 0.1628(2) 0.0221(4) Uani 1 1 d . . .
C6 C 0.4548(3) 0.2946(2) 0.1993(2) 0.0280(5) Uani 1 1 d . . .
C7 C 0.3116(3) 0.3284(2) 0.27521(19) 0.0267(4) Uani 1 1 d . . .
C8 C 0.3840(2) 0.2592(3) 0.40286(16) 0.0264(3) Uani 1 1 d . . .
C9 C 0.1662(3) 0.1644(2) 0.50828(19) 0.0238(4) Uani 1 1 d . . .
C10 C 0.3501(3) 0.0848(2) 0.37442(19) 0.0230(4) Uani 1 1 d . . .
C11 C 0.2582(2) 0.0860(2) 0.2340(2) 0.0193(4) Uani 1 1 d . . .
C12 C 0.5920(3) 0.0226(3) 0.1913(2) 0.0281(4) Uani 1 1 d . . .
C13 C -0.0450(3) 0.1920(3) 0.4653(3) 0.0398(6) Uani 1 1 d . . .
C14 C 0.2290(4) 0.1276(3) 0.6441(2) 0.0370(5) Uani 1 1 d . . .
H1A H 0.020(3) -0.039(3) 0.229(2) 0.023(5) Uiso 1 1 d . . .
H2A H -0.049(3) -0.119(3) 0.020(2) 0.027(6) Uiso 1 1 d . . .
H2B H -0.041(4) 0.063(4) 0.032(3) 0.049(8) Uiso 1 1 d . . .
H3A H 0.270(4) -0.119(3) -0.010(3) 0.042(7) Uiso 1 1 d . . .
H3B H 0.141(3) -0.005(3) -0.106(2) 0.029(6) Uiso 1 1 d . . .
H6A H 0.431(3) 0.353(3) 0.130(2) 0.026(6) Uiso 1 1 d . . .
H6B H 0.585(3) 0.312(3) 0.247(2) 0.036(7) Uiso 1 1 d . . .
H7A H 0.273(3) 0.432(4) 0.2752(18) 0.014(7) Uiso 1 1 d . . .
H8A H 0.514(3) 0.285(3) 0.441(2) 0.035(6) Uiso 1 1 d . . .
H10A H 0.466(3) 0.017(3) 0.396(2) 0.029(6) Uiso 1 1 d . . .
H12A H 0.672(3) 0.065(3) 0.148(3) 0.034(7) Uiso 1 1 d . . .
H12B H 0.564(3) -0.075(3) 0.166(2) 0.028(6) Uiso 1 1 d . . .
H12C H 0.655(3) 0.025(3) 0.282(3) 0.035(7) Uiso 1 1 d . . .
H13A H -0.075(3) 0.221(4) 0.372(3) 0.053(8) Uiso 1 1 d . . .
H13B H -0.077(4) 0.278(5) 0.508(3) 0.060(9) Uiso 1 1 d . . .
H13C H -0.109(4) 0.099(3) 0.486(3) 0.041(7) Uiso 1 1 d . . .
H14A H 0.349(5) 0.118(4) 0.665(3) 0.054(9) Uiso 1 1 d . . .
H14B H 0.157(4) 0.032(3) 0.668(3) 0.041(7) Uiso 1 1 d . . .
H14C H 0.198(3) 0.213(4) 0.689(3) 0.053(8) Uiso 1 1 d . . .

loop_
_atom_site_aniso_label
_atom_site_aniso_U_11
_atom_site_aniso_U_22
_atom_site_aniso_U_33
_atom_site_aniso_U_23
_atom_site_aniso_U_13
_atom_site_aniso_U_12
Br1 0.04068(11) 0.01603(9) 0.03846(11) -0.00002(13) 0.01216(7) 0.00092(10)
O1 0.0258(5) 0.0156(8) 0.0317(7) 0.0034(5) 0.0098(5) 0.0046(5)
O2 0.0563(8) 0.0196(8) 0.0405(8) -0.0082(6) 0.0278(7) -0.0056(6)
O3 0.0561(9) 0.0183(7) 0.0362(9) -0.0041(6) 0.0303(7) -0.0038(6)
O4 0.0676(11) 0.0502(11) 0.0316(9) 0.0085(8) 0.0167(8) -0.0171(9)
C1 0.0218(8) 0.0174(8) 0.0282(10) 0.0009(7) 0.0091(7) 0.0012(7)
C2 0.0254(9) 0.0307(11) 0.0309(11) 0.0004(9) 0.0032(8) -0.0030(8)
C3 0.0350(10) 0.0373(12) 0.0201(10) -0.0002(9) 0.0042(9) -0.0034(9)
C4 0.0309(10) 0.0323(11) 0.0264(11) 0.0052(9) 0.0107(8) 0.0014(8)
C5 0.0231(8) 0.0200(9) 0.0247(10) -0.0003(8) 0.0088(8) -0.0035(7)
C6 0.0320(9) 0.0235(12) 0.0317(10) 0.0001(8) 0.0138(8) -0.0064(7)
C7 0.0344(10) 0.0128(9) 0.0340(12) 0.0019(8) 0.0109(9) -0.0007(8)
C8 0.0325(8) 0.0189(7) 0.0300(8) -0.0026(13) 0.0117(7) 0.0005(12)
C9 0.0315(9) 0.0208(9) 0.0208(10) -0.0034(7) 0.0096(8) -0.0013(7)
C10 0.0301(9) 0.0168(8) 0.0241(10) 0.0009(7) 0.0105(8) 0.0020(7)
C11 0.0214(9) 0.0142(9) 0.0232(10) 0.0023(8) 0.0076(7) 0.0027(6)
C12 0.0219(8) 0.0322(11) 0.0317(11) -0.0040(9) 0.0097(8) 0.0024(8)
C13 0.0333(11) 0.0342(12) 0.0468(16) -0.0047(12) 0.0008(11) 0.0072(10)
C14 0.0430(13) 0.0378(13) 0.0258(12) -0.0005(10) 0.0008(10) -0.0025(11)

loop_
_atom_type_symbol
_atom_type_description
_atom_type_scat_dispersion_real
_atom_type_scat_dispersion_imag
_atom_type_scat_source
C C 0.0033 0.0016 'International Tables Vol C Tables 4.2.6.8 and 6.1.1.4'
H H 0.0000 0.0000 'International Tables Vol C Tables 4.2.6.8 and 6.1.1.4'
O O 0.0106 0.0060 'International Tables Vol C Tables 4.2.6.8 and 6.1.1.4'
Br Br -0.2901 2.4595 'International Tables Vol C Tables 4.2.6.8 and 6.1.1.4'

loop_
_geom_angle_atom_site_label_1
_geom_angle_atom_site_label_2
_geom_angle_atom_site_label_3
_geom_angle
_geom_angle_site_symmetry_1
_geom_angle_site_symmetry_3
_geom_angle_publ_flag
C7 O1 C11 96.84(13) . . ?
C8 O2 C9 111.44(17) . . ?
C10 O3 C9 111.44(15) . . ?
C11 C1 C2 112.52(18) . . ?
C11 C1 Br1 109.59(13) . . ?
C2 C1 Br1 109.78(14) . . ?
C11 C1 H1A 109.5(14) . . ?
C2 C1 H1A 112.2(13) . . ?
Br1 C1 H1A 102.9(15) . . ?
C1 C2 C3 111.52(17) . . ?
C1 C2 H2A 109.3(14) . . ?
C3 C2 H2A 109.5(14) . . ?
C1 C2 H2B 107(2) . . ?
C3 C2 H2B 109.1(18) . . ?
H2A C2 H2B 110(2) . . ?
C4 C3 C2 111.63(19) . . ?
C4 C3 H3A 105.6(15) . . ?
C2 C3 H3A 112.7(16) . . ?
C4 C3 H3B 104.5(14) . . ?
C2 C3 H3B 112.2(13) . . ?
H3A C3 H3B 110(2) . . ?
O4 C4 C3 122.0(2) . . ?
O4 C4 C5 120.2(2) . . ?
C3 C4 C5 117.70(18) . . ?
C12 C5 C4 105.21(17) . . ?
C12 C5 C6 112.85(17) . . ?
C4 C5 C6 110.85(18) . . ?
C12 C5 C11 116.90(18) . . ?
C4 C5 C11 110.40(16) . . ?
C6 C5 C11 100.74(16) . . ?
C7 C6 C5 102.24(15) . . ?
C7 C6 H6A 111.5(16) . . ?
C5 C6 H6A 108.8(15) . . ?
C7 C6 H6B 111.5(15) . . ?
C5 C6 H6B 113.4(14) . . ?
H6A C6 H6B 109(2) . . ?
O1 C7 C8 102.78(16) . . ?
O1 C7 C6 102.93(15) . . ?
C8 C7 C6 109.24(17) . . ?
O1 C7 H7A 111.1(12) . . ?
C8 C7 H7A 114.2(12) . . ?
C6 C7 H7A 115.3(13) . . ?
O2 C8 C7 112.98(18) . . ?
O2 C8 C10 105.21(17) . . ?
C7 C8 C10 101.12(16) . . ?
O2 C8 H8A 109.9(14) . . ?
C7 C8 H8A 113.4(14) . . ?
C10 C8 H8A 113.8(17) . . ?
O2 C9 O3 106.76(15) . . ?
O2 C9 C13 110.00(18) . . ?
O3 C9 C13 109.66(18) . . ?
O2 C9 C14 109.47(18) . . ?
O3 C9 C14 108.53(18) . . ?
C13 C9 C14 112.3(2) . . ?
O3 C10 C11 111.66(16) . . ?
O3 C10 C8 105.15(15) . . ?
C11 C10 C8 101.97(16) . . ?
O3 C10 H10A 109.7(15) . . ?
C11 C10 H10A 111.7(15) . . ?
C8 C10 H10A 116.4(14) . . ?
O1 C11 C1 106.65(14) . . ?
O1 C11 C10 101.51(16) . . ?
C1 C11 C10 116.11(18) . . ?
O1 C11 C5 100.79(15) . . ?
C1 C11 C5 118.75(18) . . ?
C10 C11 C5 110.19(15) . . ?
C5 C12 H12A 106.2(16) . . ?
C5 C12 H12B 111.1(15) . . ?
H12A C12 H12B 109(2) . . ?
C5 C12 H12C 109.9(15) . . ?
H12A C12 H12C 110(2) . . ?
H12B C12 H12C 111(2) . . ?
C9 C13 H13A 107.3(14) . . ?
C9 C13 H13B 108.6(16) . . ?
H13A C13 H13B 108(2) . . ?
C9 C13 H13C 107.3(15) . . ?
H13A C13 H13C 116(2) . . ?
H13B C13 H13C 110(2) . . ?
C9 C14 H14A 109(2) . . ?
C9 C14 H14B 112.7(16) . . ?
H14A C14 H14B 113(3) . . ?
C9 C14 H14C 108.9(19) . . ?
H14A C14 H14C 107(3) . . ?
H14B C14 H14C 106(2) . . ?

loop_
_geom_bond_atom_site_label_1
_geom_bond_atom_site_label_2
_geom_bond_distance
_geom_bond_site_symmetry_2
_geom_bond_publ_flag
Br1 C1 1.9697(19) . ?
O1 C7 1.447(2) . ?
O1 C11 1.452(2) . ?
O2 C8 1.416(2) . ?
O2 C9 1.427(2) . ?
O3 C10 1.414(2) . ?
O3 C9 1.432(2) . ?
O4 C4 1.206(3) . ?
C1 C11 1.511(3) . ?
C1 C2 1.518(3) . ?
C1 H1A 0.93(2) . ?
C2 C3 1.533(3) . ?
C2 H2A 0.97(2) . ?
C2 H2B 0.95(3) . ?
C3 C4 1.510(3) . ?
C3 H3A 1.00(3) . ?
C3 H3B 0.94(3) . ?
C4 C5 1.540(3) . ?
C5 C12 1.537(3) . ?
C5 C6 1.551(3) . ?
C5 C11 1.561(3) . ?
C6 C7 1.529(3) . ?
C6 H6A 0.91(3) . ?
C6 H6B 0.97(2) . ?
C7 C8 1.520(3) . ?
C7 H7A 0.94(3) . ?
C8 C10 1.554(3) . ?
C8 H8A 0.96(2) . ?
C9 C13 1.502(3) . ?
C9 C14 1.511(3) . ?
C10 C11 1.548(3) . ?
C10 H10A 1.01(2) . ?
C12 H12A 0.92(3) . ?
C12 H12B 0.90(3) . ?
C12 H12C 1.00(3) . ?
C13 H13A 1.05(3) . ?
C13 H13B 0.95(4) . ?
C13 H13C 0.99(3) . ?
C14 H14A 0.85(3) . ?
C14 H14B 1.05(3) . ?
C14 H14C 0.96(3) . ?

loop_
_geom_torsion_atom_site_label_1
_geom_torsion_atom_site_label_2
_geom_torsion_atom_site_label_3
_geom_torsion_atom_site_label_4
_geom_torsion
_geom_torsion_site_symmetry_1
_geom_torsion_site_symmetry_2
_geom_torsion_site_symmetry_3
_geom_torsion_site_symmetry_4
_geom_torsion_publ_flag
C11 C1 C2 C3 53.1(2) . . . . ?
Br1 C1 C2 C3 -69.2(2) . . . . ?
C1 C2 C3 C4 -55.8(3) . . . . ?
C2 C3 C4 O4 -133.3(2) . . . . ?
C2 C3 C4 C5 50.5(3) . . . . ?
O4 C4 C5 C12 -88.5(3) . . . . ?
C3 C4 C5 C12 87.7(2) . . . . ?
O4 C4 C5 C6 33.8(3) . . . . ?
C3 C4 C5 C6 -150.02(19) . . . . ?
O4 C4 C5 C11 144.5(2) . . . . ?
C3 C4 C5 C11 -39.3(2) . . . . ?
C12 C5 C6 C7 -129.41(19) . . . . ?
C4 C5 C6 C7 112.88(18) . . . . ?
C11 C5 C6 C7 -4.0(2) . . . . ?
C11 O1 C7 C8 -57.57(18) . . . . ?
C11 O1 C7 C6 55.94(17) . . . . ?
C5 C6 C7 O1 -31.30(19) . . . . ?
C5 C6 C7 C8 77.4(2) . . . . ?
C9 O2 C8 C7 109.9(2) . . . . ?
C9 O2 C8 C10 0.5(2) . . . . ?
O1 C7 C8 O2 -76.1(2) . . . . ?
C6 C7 C8 O2 175.05(18) . . . . ?
O1 C7 C8 C10 35.81(18) . . . . ?
C6 C7 C8 C10 -73.00(18) . . . . ?
C8 O2 C9 O3 -0.5(2) . . . . ?
C8 O2 C9 C13 -119.41(19) . . . . ?
C8 O2 C9 C14 116.8(2) . . . . ?
C10 O3 C9 O2 0.3(2) . . . . ?
C10 O3 C9 C13 119.4(2) . . . . ?
C10 O3 C9 C14 -117.6(2) . . . . ?
C9 O3 C10 C11 -109.80(19) . . . . ?
C9 O3 C10 C8 0.0(2) . . . . ?
O2 C8 C10 O3 -0.3(2) . . . . ?
C7 C8 C10 O3 -118.05(16) . . . . ?
O2 C8 C10 C11 116.34(16) . . . . ?
C7 C8 C10 C11 -1.42(17) . . . . ?
C7 O1 C11 C1 177.47(17) . . . . ?
C7 O1 C11 C10 55.48(16) . . . . ?
C7 O1 C11 C5 -57.92(17) . . . . ?
C2 C1 C11 O1 67.7(2) . . . . ?
Br1 C1 C11 O1 -169.83(12) . . . . ?
C2 C1 C11 C10 179.97(16) . . . . ?
Br1 C1 C11 C10 -57.59(19) . . . . ?
C2 C1 C11 C5 -45.0(2) . . . . ?
Br1 C1 C11 C5 77.4(2) . . . . ?
O3 C10 C11 O1 78.80(18) . . . . ?
C8 C10 C11 O1 -33.01(16) . . . . ?
O3 C10 C11 C1 -36.4(2) . . . . ?
C8 C10 C11 C1 -148.19(16) . . . . ?
O3 C10 C11 C5 -175.04(15) . . . . ?
C8 C10 C11 C5 73.15(18) . . . . ?
C12 C5 C11 O1 160.44(17) . . . . ?
C4 C5 C11 O1 -79.39(19) . . . . ?
C6 C5 C11 O1 37.80(19) . . . . ?
C12 C5 C11 C1 -83.6(2) . . . . ?
C4 C5 C11 C1 36.5(2) . . . . ?
C6 C5 C11 C1 153.72(18) . . . . ?
C12 C5 C11 C10 53.8(2) . . . . ?
C4 C5 C11 C10 173.96(17) . . . . ?
C6 C5 C11 C10 -68.85(19) . . . . ?

loop_
_cod_related_entry_id
_cod_related_entry_database
_cod_related_entry_code
1 ChemSpider 30660044
